data_7134174
loop_
_publ_author_name
'Aufricht, Patricia'
'Nori, Valeria'
'Rabell, Brenda'
'Piccirilli, Luca'
'Koranchalil, Sakhitha'
'Wugt Larsen, Ren\'e'
'Nielsen, Mathias Thor Thor'
'Nielsen, Martin'

_publ_section_title
;
 Formic acid dehydrogenation catalysed by a novel amino-di(N-heterocyclic
 carbene) based Ru-CNC pincer complex
;
_journal_name_full 'Chemical Communications'
_journal_paper_doi 10.1039/D4CC05164E
_journal_year 2025
_chemical_formula_moiety 'C17 H27 Cl2 N5 O Ru'
_chemical_formula_sum 'C17 H27 Cl2 N5 O Ru'
_chemical_formula_weight 489.40
_chemical_properties_physical 'Air-sensitive,Air sensitive over several days'
_space_group_crystal_system monoclinic
_space_group_IT_number 14
_space_group_name_Hall '-P 2ybc'
_space_group_name_H-M_alt 'P 1 21/c 1'
_atom_sites_solution_hydrogens geom
_atom_sites_solution_primary dual
_audit_creation_date 2024-09-29
_audit_creation_method
;
Olex2 1.5
(compiled 2024.02.16 svn.r378c4104 for OlexSys, GUI svn.r6928)
;
_audit_update_record
;
2024-09-30 deposited with the CCDC.	2025-01-13 downloaded from the CCDC.
;
_cell_angle_alpha 90
_cell_angle_beta 93.669(2)
_cell_angle_gamma 90
_cell_formula_units_Z 4
_cell_length_a 10.1376(2)
_cell_length_b 15.2198(2)
_cell_length_c 13.6429(2)
_cell_measurement_reflns_used 22601
_cell_measurement_temperature 119.99(18)
_cell_measurement_theta_max 70.1080
_cell_measurement_theta_min 4.3200
_cell_volume 2100.68(6)
_computing_cell_refinement 'CrysAlisPro 1.171.41.115a (Rigaku OD, 2021)'
_computing_data_collection 'CrysAlisPro 1.171.41.115a (Rigaku OD, 2021)'
_computing_data_reduction 'CrysAlisPro 1.171.41.115a (Rigaku OD, 2021)'
_computing_molecular_graphics 'Olex2 1.5 (Dolomanov et al., 2009)'
_computing_publication_material 'Olex2 1.5 (Dolomanov et al., 2009)'
_computing_structure_refinement 'SHELXL 2018/3 (Sheldrick, 2015)'
_computing_structure_solution 'SHELXT 2018/2 (Sheldrick, 2018)'
_diffrn_ambient_environment N~2~
_diffrn_ambient_temperature 119.99(18)
_diffrn_detector 'CCD plate'
_diffrn_detector_area_resol_mean 5.3073
_diffrn_detector_type Atlas
_diffrn_measured_fraction_theta_full 1.000
_diffrn_measured_fraction_theta_max 1.000
_diffrn_measurement_details
;
List of Runs (angles in degrees, time in seconds):

  # Type    Start    End  Width  t~exp~   \w     \q     \k     \f   Frames
#--------------------------------------------------------------------------
  1  \w    -71.00  27.00   1.00    5.62    --  -40.81  73.00  11.00   98
  2  \w     23.00  60.00   1.00    5.62    --   40.81 -73.00-116.00   37
  3  \w     45.00 103.00   1.00   22.47    --  112.00 -73.00-116.00   58
  4  \w    133.00 178.00   1.00   22.47    --  112.00  73.00  11.00   45
  5  \w    -86.00  -7.00   1.00    5.62    --  -40.81 125.00  90.00   79
  6  \w   -114.00 -34.00   1.00    5.62    --  -40.81 -38.00-120.00   80
  7  \w   -111.00 -19.00   1.00    5.62    --  -40.81 -38.00 150.00   92
  8  \w    -26.00  29.00   1.00    5.62    --   40.81 -38.00 -90.00   55
  9  \w     54.00  80.00   1.00    5.62    --   40.81 -99.00  90.00   26
 10  \w     11.00  37.00   1.00    5.62    --   40.81 -99.00  90.00   26
 11  \w     79.00 131.00   1.00   22.47    --  112.00 178.00 150.00   52
 12  \w    104.00 165.00   1.00   22.47    --  112.00  77.00 150.00   61
 13  \w     72.00 100.00   1.00   22.47    --  112.00-111.00-150.00   28
 14  \w     52.00 108.00   1.00   22.47    --  112.00-111.00 120.00   56
 15  \w     35.00  86.00   1.00   22.47    --  112.00 -95.00-120.00   51
 16  \w    135.00 178.00   1.00   22.47    --  112.00  77.00 120.00   43
 17  \w     39.00 109.00   1.00   22.47    --  112.00-111.00 150.00   70
 18  \w     83.00 160.00   1.00   22.47    --  112.00  61.00  30.00   77
 19  \w     62.00  88.00   1.00   22.47    --  112.00 178.00  30.00   26
 20  \w     72.00  99.00   1.00   22.47    --  112.00-111.00   0.00   27
 21  \w     62.00 104.00   1.00   22.47    --  112.00-111.00  60.00   42
 22  \w    107.00 168.00   1.00   22.47    --  112.00 111.00 -30.00   61
 23  \w     52.00 111.00   1.00   22.47    --  112.00 -45.00  90.00   59
 24  \w     92.00 121.00   1.00   22.47    --  112.00 178.00  30.00   29
 25  \w    103.00 178.00   1.00   22.47    --  112.00  77.00-120.00   75
 26  \w     43.00  92.00   1.00   22.47    --  112.00-111.00-180.00   49
 27  \w     83.00 109.00   1.00   22.47    --  112.00-111.00 -60.00   26
 28  \w     57.00 109.00   1.00   22.47    --  112.00-111.00  30.00   52
 29  \w     96.00 123.00   1.00   22.47    --  112.00  45.00 -30.00   27
 30  \w    145.00 171.00   1.00   22.47    --  112.00  45.00 -30.00   26
 31  \w     71.00 109.00   1.00   22.47    --  112.00-111.00-120.00   38
 32  \w    116.00 145.00   1.00   22.47    --  112.00 111.00-150.00   29
 33  \w    102.00 145.00   1.00   22.47    --  112.00 178.00  60.00   43
 34  \w     90.00 177.00   1.00   22.47    --  112.00  45.00 -60.00   87
 35  \w     40.00  84.00   1.00   22.47    --  112.00 -95.00  90.00   44
 36  \w     -9.00  25.00   1.00    5.62    --   40.81 -73.00-116.00   34
 37  \w    -10.00  22.00   1.00    5.62    --  -40.81  38.00-150.00   32
 38  \w   -114.00 -16.00   1.00    5.62    --  -40.81 -38.00  30.00   98
 39  \w    -58.00 -24.00   1.00    5.62    --  -40.81  38.00-150.00   34
 40  \w     20.00  45.00   1.00    5.62    --   40.81  57.00-120.00   25
 41  \w      7.00  32.00   1.00    5.62    --   40.81  85.00-177.97   25
 42  \w     10.00  42.00   1.00    5.62    --   40.81  80.00 140.67   32
 43  \w      6.00  32.00   1.00    5.62    --   40.81  85.00 -54.19   26
 44  \w      8.00  38.00   1.00    5.62    --   40.81  82.00  63.72   30
 45  \w     13.00 111.00   1.00    5.62    --   40.81  57.00   0.00   98
 46  \w     66.00 114.00   1.00    5.62    --   40.81  57.00-120.00   48
 47  \w     10.00  36.00   1.00    5.62    --   40.81  73.00 108.56   26
 48  \w      5.00  31.00   1.00    5.62    --   40.81  87.00  -6.57   26
 49  \w     20.00  63.00   1.00    5.62    --   40.81  57.00-180.00   43
 50  \w      6.00  32.00   1.00    5.62    --   40.81  85.00 -98.53   26
 51  \w     83.00 109.00   1.00   22.47    --  112.00  61.00 -90.00   26
 52  \w     83.00 124.00   1.00   22.47    --  112.00  61.00   0.00   41
 53  \w     81.00 107.00   1.00   22.47    --  112.00  69.00-114.40   26
 54  \w     82.00 109.00   1.00   22.47    --  112.00  68.00  86.25   27
 55  \w    129.00 173.00   1.00   22.47    --  112.00  61.00-180.00   44
 56  \w     83.00 109.00   1.00   22.47    --  112.00  61.00 150.00   26
 57  \w    150.00 176.00   1.00   22.47    --  112.00  61.00  60.00   26
 58  \w     83.00 110.00   1.00   22.47    --  112.00  61.00-180.00   27
 59  \w    139.00 177.00   1.00   22.47    --  112.00  67.00  45.77   38
 60  \w     83.00 119.00   1.00   22.47    --  112.00  63.00  19.06   36
 61  \w     87.00 155.00   1.00   22.47    --  112.00  45.00 150.00   68
 62  \w    130.00 156.00   1.00   22.47    --  112.00  65.00-168.86   26
 63  \w     82.00 108.00   1.00   22.47    --  112.00  67.00  45.77   26
 64  \w     81.00 118.00   1.00   22.47    --  112.00  70.00  99.21   37
 65  \w    140.00 171.00   1.00   22.47    --  112.00  70.00  99.21   31
 66  \w     83.00 125.00   1.00   22.47    --  112.00  61.00-150.00   42
 67  \w     82.00 108.00   1.00   22.47    --  112.00  68.00-127.39   26
 68  \w     82.00 116.00   1.00   22.47    --  112.00  65.00-168.86   34
 69  \w    134.00 178.00   1.00   22.47    --  112.00  71.00 159.24   44
 70  \w     84.00 140.00   1.00   22.47    --  112.00  58.00  88.92   56
 71  \w     82.00 145.00   1.00   22.47    --  112.00  68.00  66.84   63
 72  \w     82.00 108.00   1.00   22.47    --  112.00  64.00 -78.46   26
 73  \w     83.00 109.00   1.00   22.47    --  112.00  61.00 -30.00   26
 74  \w    148.00 174.00   1.00   22.47    --  112.00  58.00  88.92   26
 75  \w     82.00 146.00   1.00   22.47    --  112.00  66.00-144.38   64
 76  \w    118.00 144.00   1.00   22.47    --  112.00  45.00 -30.00   26
 77  \w     83.00 124.00   1.00   22.47    --  112.00  61.00 120.00   41
 78  \w     87.00 112.00   1.00   22.47    --  112.00  45.00 -30.00   25
 79  \w    140.00 170.00   1.00   22.47    --  112.00  60.00  39.37   30
 80  \w     81.00 107.00   1.00   22.47    --  112.00  71.00 -73.26   26
 81  \w    143.00 178.00   1.00   22.47    --  112.00  71.00 -73.26   35
 82  \w     83.00 110.00   1.00   22.47    --  112.00  60.00  39.37   27
 83  \w    130.00 156.00   1.00   22.47    --  112.00  61.00 -90.00   26
 84  \w     81.00 107.00   1.00   22.47    --  112.00  71.00 159.24   26
 85  \w     84.00 125.00   1.00   22.47    --  112.00  61.00  60.00   41
 86  \w     84.00 131.00   1.00   22.47    --  112.00  57.00 -10.61   47
;
_diffrn_measurement_device 'four-circle diffractometer'
_diffrn_measurement_device_type 'SuperNova, Dual, Cu at home/near, Atlas'
_diffrn_measurement_method '\w scans'
_diffrn_orient_matrix_type 'CrysAlisPro convention (1999,Acta A55,543-557)'
_diffrn_orient_matrix_UB_11 -0.0962351000
_diffrn_orient_matrix_UB_12 0.0497815000
_diffrn_orient_matrix_UB_13 -0.0722001000
_diffrn_orient_matrix_UB_21 0.0295911000
_diffrn_orient_matrix_UB_22 -0.0654514000
_diffrn_orient_matrix_UB_23 -0.0818899000
_diffrn_orient_matrix_UB_31 -0.1142332000
_diffrn_orient_matrix_UB_32 -0.0589463000
_diffrn_orient_matrix_UB_33 0.0299481000
_diffrn_radiation_monochromator mirror
_diffrn_radiation_probe x-ray
_diffrn_radiation_type 'Cu K\a'
_diffrn_radiation_wavelength 1.54184
_diffrn_reflns_av_R_equivalents 0.0769
_diffrn_reflns_av_unetI/netI 0.0296
_diffrn_reflns_Laue_measured_fraction_full 1.000
_diffrn_reflns_Laue_measured_fraction_max 1.000
_diffrn_reflns_limit_h_max 12
_diffrn_reflns_limit_h_min -12
_diffrn_reflns_limit_k_max 18
_diffrn_reflns_limit_k_min -18
_diffrn_reflns_limit_l_max 16
_diffrn_reflns_limit_l_min -16
_diffrn_reflns_number 41312
_diffrn_reflns_point_group_measured_fraction_full 1.000
_diffrn_reflns_point_group_measured_fraction_max 1.000
_diffrn_reflns_theta_full 67.684
_diffrn_reflns_theta_max 70.049
_diffrn_reflns_theta_min 4.357
_diffrn_source 'micro-focus sealed X-ray tube'
_diffrn_source_type 'SuperNova (Cu) X-ray Source'
_exptl_absorpt_coefficient_mu 8.511
_exptl_absorpt_correction_T_max 1.00000
_exptl_absorpt_correction_T_min 0.56526
_exptl_absorpt_correction_type multi-scan
_exptl_absorpt_process_details
;
CrysAlisPro 1.171.41.115a (Rigaku Oxford Diffraction, 2021)
Empirical absorption correction using spherical harmonics,
implemented in SCALE3 ABSPACK scaling algorithm.
;
_exptl_crystal_colour 'clear light yellow'
_exptl_crystal_colour_lustre clear
_exptl_crystal_colour_modifier light
_exptl_crystal_colour_primary yellow
_exptl_crystal_density_diffrn 1.547
_exptl_crystal_description block
_exptl_crystal_F_000 1000
_exptl_crystal_recrystallization_method 'Re-crystallisation from solvent: THF and Et2O'
_exptl_crystal_size_max 0.029
_exptl_crystal_size_mid 0.019
_exptl_crystal_size_min 0.017
_refine_diff_density_max 1.669
_refine_diff_density_min -0.953
_refine_diff_density_rms 0.100
_refine_ls_extinction_method none
_refine_ls_goodness_of_fit_ref 1.041
_refine_ls_hydrogen_treatment constr
_refine_ls_matrix_type full
_refine_ls_number_parameters 239
_refine_ls_number_reflns 3994
_refine_ls_number_restraints 0
_refine_ls_restrained_S_all 1.041
_refine_ls_R_factor_all 0.0379
_refine_ls_R_factor_gt 0.0340
_refine_ls_shift/su_max 0.002
_refine_ls_shift/su_mean 0.000
_refine_ls_structure_factor_coef Fsqd
_refine_ls_weighting_details 'w=1/[\s^2^(Fo^2^)+(0.0601P)^2^+0.7445P] where P=(Fo^2^+2Fc^2^)/3'
_refine_ls_weighting_scheme calc
_refine_ls_wR_factor_gt 0.0861
_refine_ls_wR_factor_ref 0.0882
_reflns_Friedel_coverage 0.000
_reflns_number_gt 3596
_reflns_number_total 3994
_reflns_threshold_expression 'I > 2\s(I)'
_cod_data_source_file d4cc05164e2.cif
_cod_data_source_block exp_199-pa_11
_cod_database_code 7134174
_shelx_shelxl_version_number 2018/3
_chemical_oxdiff_formula 'C17 H27 Cl2 N5 O1 Ru1'
_chemical_oxdiff_usercomment PA_11
_shelx_space_group_comment
;
The symmetry employed for this shelxl refinement is uniquely defined
by the following loop, which should always be used as a source of
symmetry information in preference to the above space-group names.
They are only intended as comments.
;
_shelx_estimated_absorpt_t_max 0.869
_shelx_estimated_absorpt_t_min 0.790
_olex2_refinement_description
;
1. Fixed Uiso
 At 1.2 times of:
  All C(H) groups, All C(H,H) groups, All N(H) groups
 At 1.5 times of:
  All C(H,H,H) groups
2.a Ternary CH refined with riding coordinates:
 N00C(H00C), C00D(H00D), C00G(H00G)
2.b Secondary CH2 refined with riding coordinates:
 C00F(H00a,H00f), C00H(H00h,H00i), C00I(H00j,H00k), C00J(H00l,H00m)
2.c Aromatic/amide H refined with riding coordinates:
 C00B(H00B), C00E(H00E), C00K(H00n), C00M(H00o)
2.d Idealised Me refined as rotating group:
 C00N(H00p,H00q,H00r), C00O(H00s,H00t,H00u), C00P(H00v,H00w,H00x), C00Q(H00y,H,
 Ha)
;
_olex2_submission_special_instructions 'No special instructions were received'
_oxdiff_exptl_absorpt_empirical_details
;
Empirical correction (ABSPACK) includes:
- Absorption correction using spherical harmonics
- Frame scaling
;
_oxdiff_exptl_absorpt_empirical_full_max 2.621
_oxdiff_exptl_absorpt_empirical_full_min 0.294

loop_
_space_group_symop_operation_xyz
'x, y, z'
'-x, y+1/2, -z+1/2'
'-x, -y, -z'
'x, -y-1/2, z-1/2'

loop_
_atom_site_label
_atom_site_type_symbol
_atom_site_fract_x
_atom_site_fract_y
_atom_site_fract_z
_atom_site_U_iso_or_equiv
_atom_site_adp_type
_atom_site_occupancy
_atom_site_site_symmetry_order
_atom_site_calc_flag
_atom_site_refinement_flags_posn
_atom_site_refinement_flags_adp
_atom_site_refinement_flags_occupancy
_atom_site_disorder_assembly
_atom_site_disorder_group
Ru01 Ru 0.27760(2) 0.56136(2) 0.67642(2) 0.01538(9) Uani 1 1 d . . . . .
Cl02 Cl 0.48204(6) 0.48507(5) 0.65142(5) 0.02412(16) Uani 1 1 d . . . . .
Cl03 Cl 0.06586(7) 0.63443(5) 0.68817(6) 0.02862(17) Uani 1 1 d . . . . .
N004 N 0.1637(2) 0.39314(15) 0.58048(17) 0.0173(4) Uani 1 1 d . . . . .
N005 N 0.0904(2) 0.40026(16) 0.72414(17) 0.0190(5) Uani 1 1 d . . . . .
N006 N 0.3443(2) 0.74643(16) 0.60795(19) 0.0231(5) Uani 1 1 d . . . . .
O007 O 0.3162(3) 0.5569(2) 0.89366(18) 0.0467(8) Uani 1 1 d . . . . .
N008 N 0.4834(2) 0.71478(18) 0.72763(19) 0.0244(5) Uani 1 1 d . . . . .
C009 C 0.3796(3) 0.68098(19) 0.6723(2) 0.0205(5) Uani 1 1 d . . . . .
C00A C 0.1689(3) 0.44369(18) 0.6628(2) 0.0180(5) Uani 1 1 d . . . . .
C00B C 0.0862(3) 0.31938(19) 0.5910(2) 0.0220(6) Uani 1 1 d . . . . .
H00B H 0.068543 0.274499 0.543603 0.026 Uiso 1 1 calc R U . . .
N00C N 0.2723(4) 0.5711(2) 0.5119(2) 0.0403(8) Uani 1 1 d . . . . .
H00C H 0.364222 0.551592 0.500414 0.048 Uiso 1 1 calc R U . . .
C00D C 0.0582(3) 0.4286(2) 0.8235(2) 0.0225(6) Uani 1 1 d . . . . .
H00D H 0.088718 0.490602 0.833317 0.027 Uiso 1 1 calc R U . . .
C00E C 0.0406(3) 0.3234(2) 0.6813(2) 0.0224(6) Uani 1 1 d . . . . .
H00E H -0.014866 0.281762 0.710212 0.027 Uiso 1 1 calc R U . . .
C00F C 0.1968(3) 0.5057(2) 0.4537(2) 0.0207(5) Uani 1 1 d . . . . .
H00A H 0.218419 0.510405 0.384156 0.025 Uiso 1 1 calc R U . . .
H00F H 0.101157 0.517609 0.457056 0.025 Uiso 1 1 calc R U . . .
C00G C 0.5693(3) 0.6665(2) 0.8003(2) 0.0274(6) Uani 1 1 d . . . . .
H00G H 0.530689 0.606615 0.808264 0.033 Uiso 1 1 calc R U . . .
C00H C 0.2449(3) 0.7360(2) 0.5265(2) 0.0252(6) Uani 1 1 d . . . . .
H00H H 0.243320 0.789590 0.485327 0.030 Uiso 1 1 calc R U . . .
H00I H 0.156784 0.729516 0.552979 0.030 Uiso 1 1 calc R U . . .
C00I C 0.2715(3) 0.6572(2) 0.4633(2) 0.0254(6) Uani 1 1 d . . . . .
H00J H 0.203640 0.655960 0.407786 0.031 Uiso 1 1 calc R U . . .
H00K H 0.358246 0.665747 0.435268 0.031 Uiso 1 1 calc R U . . .
C00J C 0.2268(3) 0.4140(2) 0.4903(2) 0.0228(6) Uani 1 1 d . . . . .
H00L H 0.196821 0.371384 0.438771 0.027 Uiso 1 1 calc R U . . .
H00M H 0.323696 0.407392 0.502083 0.027 Uiso 1 1 calc R U . . .
C00K C 0.4226(3) 0.8199(2) 0.6243(3) 0.0313(7) Uani 1 1 d . . . . .
H00N H 0.416071 0.873902 0.589379 0.038 Uiso 1 1 calc R U . . .
C00L C 0.3013(3) 0.5566(2) 0.8095(3) 0.0291(7) Uani 1 1 d . . . . .
C00M C 0.5090(3) 0.8003(2) 0.6986(3) 0.0329(7) Uani 1 1 d . . . . .
H00O H 0.575975 0.837884 0.726775 0.039 Uiso 1 1 calc R U . . .
C00N C 0.1319(4) 0.3716(3) 0.8998(2) 0.0369(8) Uani 1 1 d . . . . .
H00P H 0.105711 0.310128 0.889720 0.055 Uiso 1 1 calc R U . . .
H00Q H 0.110340 0.390445 0.965569 0.055 Uiso 1 1 calc R U . . .
H00R H 0.227200 0.377441 0.893410 0.055 Uiso 1 1 calc R U . . .
C00O C 0.7065(3) 0.6555(3) 0.7626(3) 0.0381(8) Uani 1 1 d . . . . .
H00S H 0.699445 0.625199 0.699079 0.057 Uiso 1 1 calc R U . . .
H00T H 0.761845 0.620857 0.809726 0.057 Uiso 1 1 calc R U . . .
H00U H 0.746640 0.713465 0.754606 0.057 Uiso 1 1 calc R U . . .
C00P C 0.5732(4) 0.7122(3) 0.8995(2) 0.0378(8) Uani 1 1 d . . . . .
H00V H 0.607903 0.771893 0.892999 0.057 Uiso 1 1 calc R U . . .
H00W H 0.630502 0.679224 0.946907 0.057 Uiso 1 1 calc R U . . .
H00X H 0.483662 0.715065 0.922483 0.057 Uiso 1 1 calc R U . . .
C00Q C -0.0913(3) 0.4259(3) 0.8330(3) 0.0341(7) Uani 1 1 d . . . . .
H00Y H -0.135484 0.461841 0.781079 0.051 Uiso 1 1 calc R U . . .
H H -0.111709 0.449124 0.897308 0.051 Uiso 1 1 calc R U . . .
HA H -0.122520 0.365122 0.826698 0.051 Uiso 1 1 calc R U . . .

loop_
_atom_site_aniso_label
_atom_site_aniso_U_11
_atom_site_aniso_U_22
_atom_site_aniso_U_33
_atom_site_aniso_U_23
_atom_site_aniso_U_13
_atom_site_aniso_U_12
Ru01 0.01573(13) 0.01310(13) 0.01761(13) -0.00178(7) 0.00335(8) -0.00187(6)
Cl02 0.0190(3) 0.0224(3) 0.0308(3) -0.0024(3) 0.0005(2) 0.0020(2)
Cl03 0.0211(3) 0.0200(3) 0.0460(4) -0.0038(3) 0.0118(3) 0.0021(2)
N004 0.0183(10) 0.0123(11) 0.0214(11) -0.0014(9) 0.0018(8) 0.0003(8)
N005 0.0196(11) 0.0173(12) 0.0203(11) 0.0019(9) 0.0029(9) -0.0012(9)
N006 0.0267(12) 0.0151(12) 0.0286(12) -0.0023(10) 0.0087(10) -0.0032(9)
O007 0.0532(17) 0.067(2) 0.0198(12) -0.0044(11) 0.0031(11) -0.0293(14)
N008 0.0265(12) 0.0217(13) 0.0254(12) -0.0070(10) 0.0060(10) -0.0093(10)
C009 0.0212(13) 0.0178(14) 0.0231(13) -0.0032(11) 0.0062(10) -0.0027(10)
C00A 0.0166(12) 0.0162(14) 0.0214(13) 0.0023(10) 0.0022(10) 0.0002(9)
C00B 0.0204(13) 0.0151(14) 0.0304(14) -0.0013(11) 0.0005(11) -0.0012(10)
N00C 0.075(2) 0.0206(15) 0.0240(14) 0.0021(11) -0.0059(14) -0.0053(14)
C00D 0.0266(15) 0.0198(14) 0.0217(14) 0.0021(11) 0.0063(11) -0.0012(11)
C00E 0.0200(12) 0.0179(14) 0.0292(14) 0.0035(11) 0.0005(11) -0.0038(10)
C00F 0.0208(13) 0.0226(15) 0.0186(12) 0.0014(11) 0.0015(10) -0.0021(10)
C00G 0.0241(14) 0.0330(17) 0.0252(15) -0.0076(13) 0.0031(11) -0.0051(12)
C00H 0.0275(14) 0.0163(14) 0.0321(15) 0.0041(12) 0.0034(12) 0.0029(11)
C00I 0.0280(14) 0.0208(15) 0.0272(15) 0.0014(12) -0.0009(11) 0.0011(11)
C00J 0.0278(14) 0.0177(14) 0.0238(14) -0.0040(11) 0.0085(11) -0.0018(11)
C00K 0.0399(17) 0.0199(16) 0.0352(16) -0.0038(13) 0.0103(13) -0.0085(13)
C00L 0.0269(15) 0.0290(17) 0.0321(17) -0.0053(13) 0.0071(13) -0.0128(12)
C00M 0.0386(17) 0.0257(17) 0.0353(17) -0.0079(14) 0.0096(14) -0.0148(13)
C00N 0.045(2) 0.045(2) 0.0211(14) 0.0062(14) 0.0022(13) 0.0058(16)
C00O 0.0269(16) 0.046(2) 0.0419(19) -0.0147(16) 0.0094(14) -0.0050(14)
C00P 0.0351(17) 0.052(2) 0.0267(16) -0.0129(15) 0.0025(13) 0.0004(15)
C00Q 0.0282(17) 0.042(2) 0.0332(17) 0.0001(15) 0.0130(13) 0.0001(13)

loop_
_atom_type_symbol
_atom_type_description
_atom_type_scat_dispersion_real
_atom_type_scat_dispersion_imag
_atom_type_scat_source
C C 0.0181 0.0091 'International Tables Vol C Tables 4.2.6.8 and 6.1.1.4'
H H 0.0000 0.0000 'International Tables Vol C Tables 4.2.6.8 and 6.1.1.4'
Cl Cl 0.3639 0.7018 'International Tables Vol C Tables 4.2.6.8 and 6.1.1.4'
N N 0.0311 0.0180 'International Tables Vol C Tables 4.2.6.8 and 6.1.1.4'
O O 0.0492 0.0322 'International Tables Vol C Tables 4.2.6.8 and 6.1.1.4'
Ru Ru 0.0552 3.2960 'International Tables Vol C Tables 4.2.6.8 and 6.1.1.4'

loop_
_geom_angle_atom_site_label_1
_geom_angle_atom_site_label_2
_geom_angle_atom_site_label_3
_geom_angle
_geom_angle_site_symmetry_1
_geom_angle_site_symmetry_3
_geom_angle_publ_flag
Cl02 Ru01 Cl03 175.35(3) . . ?
C009 Ru01 Cl02 89.13(8) . . ?
C009 Ru01 Cl03 92.49(8) . . ?
C009 Ru01 C00A 173.21(11) . . ?
C009 Ru01 N00C 84.03(11) . . ?
C00A Ru01 Cl02 91.59(8) . . ?
C00A Ru01 Cl03 86.30(8) . . ?
C00A Ru01 N00C 89.38(11) . . ?
N00C Ru01 Cl02 81.77(10) . . ?
N00C Ru01 Cl03 94.06(10) . . ?
C00L Ru01 Cl02 93.56(11) . . ?
C00L Ru01 Cl03 90.75(11) . . ?
C00L Ru01 C009 91.58(13) . . ?
C00L Ru01 C00A 95.12(12) . . ?
C00L Ru01 N00C 173.62(14) . . ?
C00A N004 C00B 111.4(2) . . ?
C00A N004 C00J 125.3(2) . . ?
C00B N004 C00J 123.2(2) . . ?
C00A N005 C00D 126.4(2) . . ?
C00A N005 C00E 111.2(2) . . ?
C00E N005 C00D 122.4(2) . . ?
C009 N006 C00H 123.5(2) . . ?
C009 N006 C00K 111.3(3) . . ?
C00K N006 C00H 124.9(3) . . ?
C009 N008 C00G 126.1(3) . . ?
C009 N008 C00M 110.4(3) . . ?
C00M N008 C00G 123.1(3) . . ?
N006 C009 Ru01 122.9(2) . . ?
N008 C009 Ru01 132.9(2) . . ?
N008 C009 N006 104.1(3) . . ?
N004 C00A Ru01 123.1(2) . . ?
N004 C00A N005 103.9(2) . . ?
N005 C00A Ru01 133.0(2) . . ?
N004 C00B H00B 126.6 . . ?
C00E C00B N004 106.8(3) . . ?
C00E C00B H00B 126.6 . . ?
Ru01 N00C H00C 100.0 . . ?
C00F N00C Ru01 118.4(2) . . ?
C00F N00C H00C 100.0 . . ?
C00F N00C C00I 112.1(3) . . ?
C00I N00C Ru01 120.6(2) . . ?
C00I N00C H00C 100.0 . . ?
N005 C00D H00D 108.3 . . ?
N005 C00D C00N 109.6(3) . . ?
N005 C00D C00Q 110.4(3) . . ?
C00N C00D H00D 108.3 . . ?
C00N C00D C00Q 112.0(3) . . ?
C00Q C00D H00D 108.3 . . ?
N005 C00E H00E 126.6 . . ?
C00B C00E N005 106.7(2) . . ?
C00B C00E H00E 126.6 . . ?
N00C C00F H00A 109.4 . . ?
N00C C00F H00F 109.4 . . ?
N00C C00F C00J 111.3(2) . . ?
H00A C00F H00F 108.0 . . ?
C00J C00F H00A 109.4 . . ?
C00J C00F H00F 109.4 . . ?
N008 C00G H00G 108.0 . . ?
N008 C00G C00O 109.9(3) . . ?
N008 C00G C00P 110.6(3) . . ?
C00O C00G H00G 108.0 . . ?
C00P C00G H00G 108.0 . . ?
C00P C00G C00O 112.3(3) . . ?
N006 C00H H00H 109.1 . . ?
N006 C00H H00I 109.1 . . ?
N006 C00H C00I 112.4(2) . . ?
H00H C00H H00I 107.9 . . ?
C00I C00H H00H 109.1 . . ?
C00I C00H H00I 109.1 . . ?
N00C C00I C00H 116.5(3) . . ?
N00C C00I H00J 108.2 . . ?
N00C C00I H00K 108.2 . . ?
C00H C00I H00J 108.2 . . ?
C00H C00I H00K 108.2 . . ?
H00J C00I H00K 107.3 . . ?
N004 C00J C00F 113.0(2) . . ?
N004 C00J H00L 109.0 . . ?
N004 C00J H00M 109.0 . . ?
C00F C00J H00L 109.0 . . ?
C00F C00J H00M 109.0 . . ?
H00L C00J H00M 107.8 . . ?
N006 C00K H00N 126.7 . . ?
C00M C00K N006 106.5(3) . . ?
C00M C00K H00N 126.7 . . ?
O007 C00L Ru01 177.5(3) . . ?
N008 C00M H00O 126.2 . . ?
C00K C00M N008 107.6(3) . . ?
C00K C00M H00O 126.2 . . ?
C00D C00N H00P 109.5 . . ?
C00D C00N H00Q 109.5 . . ?
C00D C00N H00R 109.5 . . ?
H00P C00N H00Q 109.5 . . ?
H00P C00N H00R 109.5 . . ?
H00Q C00N H00R 109.5 . . ?
C00G C00O H00S 109.5 . . ?
C00G C00O H00T 109.5 . . ?
C00G C00O H00U 109.5 . . ?
H00S C00O H00T 109.5 . . ?
H00S C00O H00U 109.5 . . ?
H00T C00O H00U 109.5 . . ?
C00G C00P H00V 109.5 . . ?
C00G C00P H00W 109.5 . . ?
C00G C00P H00X 109.5 . . ?
H00V C00P H00W 109.5 . . ?
H00V C00P H00X 109.5 . . ?
H00W C00P H00X 109.5 . . ?
C00D C00Q H00Y 109.5 . . ?
C00D C00Q H 109.5 . . ?
C00D C00Q HA 109.5 . . ?
H00Y C00Q H 109.5 . . ?
H00Y C00Q HA 109.5 . . ?
H C00Q HA 109.5 . . ?

loop_
_geom_bond_atom_site_label_1
_geom_bond_atom_site_label_2
_geom_bond_distance
_geom_bond_site_symmetry_2
_geom_bond_publ_flag
Ru01 Cl02 2.4188(7) . ?
Ru01 Cl03 2.4319(7) . ?
Ru01 C009 2.096(3) . ?
Ru01 C00A 2.105(3) . ?
Ru01 N00C 2.247(3) . ?
Ru01 C00L 1.817(4) . ?
N004 C00A 1.359(4) . ?
N004 C00B 1.383(4) . ?
N004 C00J 1.457(4) . ?
N005 C00A 1.362(4) . ?
N005 C00D 1.479(4) . ?
N005 C00E 1.387(4) . ?
N006 C009 1.361(4) . ?
N006 C00H 1.460(4) . ?
N006 C00K 1.382(4) . ?
O007 C00L 1.149(5) . ?
N008 C009 1.357(4) . ?
N008 C00G 1.474(4) . ?
N008 C00M 1.389(4) . ?
C00B H00B 0.9500 . ?
C00B C00E 1.344(4) . ?
N00C H00C 1.0000 . ?
N00C C00F 1.459(4) . ?
N00C C00I 1.468(4) . ?
C00D H00D 1.0000 . ?
C00D C00N 1.514(4) . ?
C00D C00Q 1.530(4) . ?
C00E H00E 0.9500 . ?
C00F H00A 0.9900 . ?
C00F H00F 0.9900 . ?
C00F C00J 1.507(4) . ?
C00G H00G 1.0000 . ?
C00G C00O 1.524(4) . ?
C00G C00P 1.520(4) . ?
C00H H00H 0.9900 . ?
C00H H00I 0.9900 . ?
C00H C00I 1.510(4) . ?
C00I H00J 0.9900 . ?
C00I H00K 0.9900 . ?
C00J H00L 0.9900 . ?
C00J H00M 0.9900 . ?
C00K H00N 0.9500 . ?
C00K C00M 1.331(5) . ?
C00M H00O 0.9500 . ?
C00N H00P 0.9800 . ?
C00N H00Q 0.9800 . ?
C00N H00R 0.9800 . ?
C00O H00S 0.9800 . ?
C00O H00T 0.9800 . ?
C00O H00U 0.9800 . ?
C00P H00V 0.9800 . ?
C00P H00W 0.9800 . ?
C00P H00X 0.9800 . ?
C00Q H00Y 0.9800 . ?
C00Q H 0.9800 . ?
C00Q HA 0.9800 . ?

loop_
_geom_torsion_atom_site_label_1
_geom_torsion_atom_site_label_2
_geom_torsion_atom_site_label_3
_geom_torsion_atom_site_label_4
_geom_torsion
_geom_torsion_site_symmetry_1
_geom_torsion_site_symmetry_2
_geom_torsion_site_symmetry_3
_geom_torsion_site_symmetry_4
_geom_torsion_publ_flag
Ru01 N00C C00F C00J -47.1(3) . . . . ?
Ru01 N00C C00I C00H -12.7(4) . . . . ?
N004 C00B C00E N005 0.5(3) . . . . ?
N006 C00H C00I N00C 61.0(4) . . . . ?
N006 C00K C00M N008 0.0(4) . . . . ?
C009 N006 C00H C00I -52.2(4) . . . . ?
C009 N006 C00K C00M 0.8(4) . . . . ?
C009 N008 C00G C00O 110.3(3) . . . . ?
C009 N008 C00G C00P -125.3(3) . . . . ?
C009 N008 C00M C00K -0.8(4) . . . . ?
C00A N004 C00B C00E 0.4(3) . . . . ?
C00A N004 C00J C00F -50.2(4) . . . . ?
C00A N005 C00D C00N -106.8(3) . . . . ?
C00A N005 C00D C00Q 129.4(3) . . . . ?
C00A N005 C00E C00B -1.3(3) . . . . ?
C00B N004 C00A Ru01 179.64(19) . . . . ?
C00B N004 C00A N005 -1.1(3) . . . . ?
C00B N004 C00J C00F 127.4(3) . . . . ?
N00C C00F C00J N004 75.9(3) . . . . ?
C00D N005 C00A Ru01 1.1(4) . . . . ?
C00D N005 C00A N004 -178.0(2) . . . . ?
C00D N005 C00E C00B 178.2(2) . . . . ?
C00E N005 C00A Ru01 -179.4(2) . . . . ?
C00E N005 C00A N004 1.4(3) . . . . ?
C00E N005 C00D C00N 73.8(4) . . . . ?
C00E N005 C00D C00Q -50.0(4) . . . . ?
C00F N00C C00I C00H 134.1(3) . . . . ?
C00G N008 C009 Ru01 10.7(4) . . . . ?
C00G N008 C009 N006 -171.8(3) . . . . ?
C00G N008 C00M C00K 172.5(3) . . . . ?
C00H N006 C009 Ru01 -9.1(4) . . . . ?
C00H N006 C009 N008 173.1(3) . . . . ?
C00H N006 C00K C00M -173.5(3) . . . . ?
C00I N00C C00F C00J 165.2(3) . . . . ?
C00J N004 C00A Ru01 -2.5(4) . . . . ?
C00J N004 C00A N005 176.8(2) . . . . ?
C00J N004 C00B C00E -177.5(3) . . . . ?
C00K N006 C009 Ru01 176.5(2) . . . . ?
C00K N006 C009 N008 -1.3(3) . . . . ?
C00K N006 C00H C00I 121.4(3) . . . . ?
C00M N008 C009 Ru01 -176.2(2) . . . . ?
C00M N008 C009 N006 1.3(3) . . . . ?
C00M N008 C00G C00O -62.0(4) . . . . ?
C00M N008 C00G C00P 62.5(4) . . . . ?
